data_7203951
loop_
_publ_author_name
'Matsuda, Masaki'
'Naito, Toshio'
'Inabe, Tamotsu'
'Hanasaki, Noriaki'
'Tajima, Hiroyuki'
'Otsuka, Takeo'
'Awaga, Kunio'
'Narymbetov, Bakhyt'
'Kobayashi, Hayao'

_publ_section_title
;
 A one-dimensional macrocyclic \p&#x2010;ligand conductor carrying a
 magnetic center. Structure and electrical, optical and magnetic
 properties of TPP[Fe(Pc)(CN)2]2 {TPP = tetraphenylphosphonium and
 [Fe(Pc)(CN)2] = dicyano(phthalocyaninato)iron(iii)}
;
_journal_issue 3
_journal_name_full 'Journal of Materials Chemistry'
_journal_page_first 631
_journal_paper_doi 10.1039/a909159i
_journal_volume 10
_journal_year 2000
_chemical_formula_sum 'C92 H52 Fe2 N20 P'
_chemical_formula_weight 1580.22
_space_group_IT_number 86
_symmetry_cell_setting tetragonal
_symmetry_Int_Tables_number 86
_symmetry_space_group_name_Hall '-P 4bc'
_symmetry_space_group_name_H-M 'P 42/n :2'
_audit_creation_date 'Fri Apr  9 12:29:02 1999'
_audit_creation_method 'from TEXRAY.INF file'
_cell_angle_alpha 90
_cell_angle_beta 90
_cell_angle_gamma 90
_cell_formula_units_Z 2
_cell_length_a 21.722(2)
_cell_length_b 21.722(2)
_cell_length_c 7.448(2)
_cell_measurement_reflns_used 25
_cell_measurement_temperature 291.2
_cell_measurement_theta_max 15.0
_cell_measurement_theta_min 14.9
_cell_volume 3514.3(10)
_computing_cell_refinement 'Rigaku/AFC Diffractometer Control'
_computing_data_collection 'Rigaku/AFC Diffractometer Control'
_computing_data_reduction teXsan
_computing_publication_material teXsan
_computing_structure_refinement teXsan
_diffrn_ambient_temperature 293.0
_diffrn_measurement_device_type 'Rigaku AFC7R'
_diffrn_measurement_method \w-2\q
_diffrn_orient_matrix_UB_11 0.03505
_diffrn_orient_matrix_UB_12 -0.02593
_diffrn_orient_matrix_UB_13 0.04307
_diffrn_orient_matrix_UB_21 -0.02595
_diffrn_orient_matrix_UB_22 -0.03773
_diffrn_orient_matrix_UB_23 -0.01362
_diffrn_orient_matrix_UB_31 0.01474
_diffrn_orient_matrix_UB_32 -0.00477
_diffrn_orient_matrix_UB_33 -0.12644
_diffrn_radiation_detector 'scintillation counter'
_diffrn_radiation_monochromator graphite
_diffrn_radiation_source 'Rigaku rotating anode'
_diffrn_radiation_type 'Mo K\a'
_diffrn_radiation_wavelength 0.7107
_diffrn_reflns_av_R_equivalents 0.014
_diffrn_reflns_av_sigmaI/netI 0.045
_diffrn_reflns_limit_h_max 28
_diffrn_reflns_limit_h_min 0
_diffrn_reflns_limit_k_max 28
_diffrn_reflns_limit_k_min 0
_diffrn_reflns_limit_l_max 0
_diffrn_reflns_limit_l_min -9
_diffrn_reflns_number 4579
_diffrn_reflns_reduction_process 'Lp corrections applied'
_diffrn_reflns_theta_max 27.50
_diffrn_reflns_theta_min 2.65
_diffrn_standards_decay_% 6.28
_diffrn_standards_interval_count 150
_diffrn_standards_number 3
_exptl_absorpt_coefficient_mu 0.505
_exptl_absorpt_correction_type none
_exptl_crystal_colour black
_exptl_crystal_density_diffrn 1.493
_exptl_crystal_description needle
_exptl_crystal_F_000 1622.00
_exptl_crystal_size_max 0.750
_exptl_crystal_size_mid 0.180
_exptl_crystal_size_min 0.180
_refine_diff_density_max 0.31
_refine_diff_density_min -0.51
_refine_ls_extinction_method none
_refine_ls_goodness_of_fit_ref 2.450
_refine_ls_hydrogen_treatment noref
_refine_ls_matrix_type full
_refine_ls_number_constraints 1
_refine_ls_number_parameters 261
_refine_ls_number_reflns 3142
_refine_ls_number_restraints 0
_refine_ls_R_factor_all 0.0358
_refine_ls_R_factor_gt 0.0358
_refine_ls_shift/su_max 0.0010
_refine_ls_shift/su_mean 0.0000
_refine_ls_structure_factor_coef F
_refine_ls_weighting_details 'w = 1/[\s^2^(Fo) + 0.00003|Fo|^2^]'
_refine_ls_weighting_scheme calc
_refine_ls_wR_factor_gt 0.0385
_refine_ls_wR_factor_ref 0.0385
_reflns_number_gt 3142
_reflns_number_total 4356
_reflns_observed_criterion >2.0sigma(I)
_cod_data_source_file a909159I.txt
_cod_data_source_block TPP[Fe(Pc)(CN)2]2
_cod_original_cell_volume 3514.4(5)
_cod_original_sg_symbol_H-M 'P 42/n       '
_cod_original_formula_sum 'C92 H52 Fe2 N20 P '
_cod_database_code 7203951

loop_
_symmetry_equiv_pos_as_xyz
x,y,z
1/2-x,1/2-y,z
-y,1/2+x,1/2+z
1/2+y,-x,1/2+z
-x,-y,-z
1/2+x,1/2+y,-z
y,1/2-x,1/2-z
1/2-y,x,1/2-z

loop_
_atom_site_label
_atom_site_type_symbol
_atom_site_fract_x
_atom_site_fract_y
_atom_site_fract_z
_atom_site_U_iso_or_equiv
_atom_site_adp_type
_atom_site_occupancy
_atom_site_calc_flag
_atom_site_refinement_flags
Fe(1) Fe 0.5000 0.0000 0.5000 0.0248(1) Uani 1.00 d S
P(1) P 0.7500 -0.2500 0.7500 0.0298(2) Uani 1.00 d S
N(1) N 0.44805(7) -0.04204(7) 0.6732(2) 0.0266(4) Uani 1.00 d .
N(2) N 0.42379(8) -0.13533(7) 0.5092(2) 0.0300(5) Uani 1.00 d .
N(3) N 0.48895(7) -0.06759(7) 0.3326(2) 0.0258(4) Uani 1.00 d .
N(4) N 0.55685(7) -0.03519(7) 0.0924(2) 0.0288(5) Uani 1.00 d .
N(5) N 0.61938(10) -0.06866(10) 0.6188(3) 0.0573(7) Uani 1.00 d .
C(1) C 0.42839(9) -0.01822(9) 0.8339(3) 0.0272(5) Uani 1.00 d .
C(2) C 0.38503(9) -0.06091(9) 0.9177(3) 0.0276(5) Uani 1.00 d .
C(3) C 0.35248(10) -0.05801(10) 1.0774(3) 0.0340(6) Uani 1.00 d .
C(4) C 0.3156(1) -0.1082(1) 1.1189(3) 0.0401(7) Uani 1.00 d .
C(5) C 0.3109(1) -0.1586(1) 1.0048(3) 0.0393(6) Uani 1.00 d .
C(6) C 0.34277(9) -0.16067(9) 0.8434(3) 0.0329(6) Uani 1.00 d .
C(7) C 0.38022(9) -0.11097(9) 0.8021(3) 0.0271(5) Uani 1.00 d .
C(8) C 0.41927(9) -0.09769(9) 0.6482(3) 0.0274(5) Uani 1.00 d .
C(9) C 0.45702(9) -0.12109(9) 0.3659(3) 0.0274(5) Uani 1.00 d .
C(10) C 0.46631(9) -0.16363(9) 0.2172(3) 0.0267(5) Uani 1.00 d .
C(11) C 0.44657(10) -0.22381(9) 0.1904(3) 0.0329(6) Uani 1.00 d .
C(12) C 0.4673(1) -0.25327(9) 0.0368(3) 0.0364(6) Uani 1.00 d .
C(13) C 0.5055(1) -0.2242(1) -0.0861(3) 0.0377(6) Uani 1.00 d .
C(14) C 0.52472(10) -0.16375(10) -0.0598(3) 0.0330(6) Uani 1.00 d .
C(15) C 0.50480(9) -0.13458(9) 0.0950(3) 0.0273(5) Uani 1.00 d .
C(16) C 0.51849(9) -0.07399(9) 0.1711(3) 0.0268(5) Uani 1.00 d .
C(17) C 0.57504(10) -0.04312(9) 0.5837(3) 0.0324(6) Uani 1.00 d .
C(21) C 0.68610(9) -0.26484(10) 0.6042(3) 0.0326(6) Uani 1.00 d .
C(22) C 0.6906(1) -0.3133(1) 0.4832(4) 0.0458(7) Uani 1.00 d .
C(23) C 0.6440(1) -0.3240(1) 0.3611(4) 0.0560(8) Uani 1.00 d .
C(24) C 0.5931(1) -0.2865(1) 0.3595(4) 0.0617(9) Uani 1.00 d .
C(25) C 0.5887(1) -0.2381(1) 0.4766(4) 0.0628(9) Uani 1.00 d .
C(26) C 0.6353(1) -0.2261(1) 0.5995(3) 0.0468(7) Uani 1.00 d .
H(3) H 0.3552 -0.0233 1.1548 0.0408 Uiso 1.00 calc .
H(4) H 0.2931 -0.1082 1.2282 0.0481 Uiso 1.00 calc .
H(5) H 0.2853 -0.1923 1.0378 0.0472 Uiso 1.00 calc .
H(6) H 0.3391 -0.1948 0.7644 0.0394 Uiso 1.00 calc .
H(11) H 0.4201 -0.2438 0.2735 0.0395 Uiso 1.00 calc .
H(12) H 0.4550 -0.2946 0.0150 0.0437 Uiso 1.00 calc .
H(13) H 0.5188 -0.2459 -0.1899 0.0452 Uiso 1.00 calc .
H(14) H 0.5504 -0.1434 -0.1443 0.0396 Uiso 1.00 calc .
H(22) H 0.7258 -0.3392 0.4845 0.0550 Uiso 1.00 calc .
H(23) H 0.6472 -0.3572 0.2785 0.0672 Uiso 1.00 calc .
H(24) H 0.5608 -0.2942 0.2766 0.0740 Uiso 1.00 calc .
H(25) H 0.5534 -0.2124 0.4738 0.0753 Uiso 1.00 calc .
H(26) H 0.6325 -0.1920 0.6789 0.0561 Uiso 1.00 calc .

loop_
_atom_site_aniso_label
_atom_site_aniso_U_11
_atom_site_aniso_U_22
_atom_site_aniso_U_33
_atom_site_aniso_U_12
_atom_site_aniso_U_13
_atom_site_aniso_U_23
Fe(1) 0.0266(2) 0.0226(2) 0.0253(2) -0.0019(2) 0.0044(2) -0.0044(2)
P(1) 0.0264(3) 0.0264 0.0366(6) 0.0000 0.0000 0.0000
N(1) 0.0282(9) 0.0239(8) 0.0276(9) -0.0029(7) 0.0047(7) -0.0041(7)
N(2) 0.0327(9) 0.0261(9) 0.0310(10) -0.0034(7) 0.0059(8) -0.0050(8)
N(3) 0.0280(9) 0.0243(8) 0.0250(9) -0.0022(7) 0.0034(7) -0.0058(7)
N(4) 0.0305(9) 0.0273(9) 0.0285(9) -0.0021(7) 0.0049(8) -0.0049(8)
N(5) 0.049(1) 0.054(1) 0.069(2) 0.008(1) -0.007(1) -0.001(1)
C(1) 0.027(1) 0.028(1) 0.027(1) 0.0015(8) 0.0028(9) -0.0023(9)
C(2) 0.0253(10) 0.029(1) 0.029(1) -0.0007(8) 0.0023(9) -0.0012(9)
C(3) 0.033(1) 0.036(1) 0.033(1) -0.0030(9) 0.0067(10) -0.0063(10)
C(4) 0.037(1) 0.049(1) 0.034(1) -0.006(1) 0.014(1) -0.004(1)
C(5) 0.037(1) 0.036(1) 0.045(1) -0.0071(10) 0.012(1) 0.002(1)
C(6) 0.033(1) 0.026(1) 0.039(1) -0.0014(9) 0.0040(10) -0.0042(10)
C(7) 0.0242(10) 0.027(1) 0.030(1) 0.0027(8) 0.0036(8) -0.0012(9)
C(8) 0.027(1) 0.026(1) 0.029(1) 0.0002(8) 0.0027(9) -0.0008(9)
C(9) 0.027(1) 0.026(1) 0.029(1) -0.0007(8) 0.0012(9) -0.0045(9)
C(10) 0.0269(10) 0.0260(10) 0.027(1) 0.0021(8) -0.0008(8) -0.0049(8)
C(11) 0.036(1) 0.030(1) 0.033(1) -0.0063(9) 0.0017(10) -0.0037(9)
C(12) 0.043(1) 0.027(1) 0.038(1) -0.0047(9) -0.002(1) -0.0092(10)
C(13) 0.043(1) 0.036(1) 0.034(1) -0.0003(10) 0.004(1) -0.013(1)
C(14) 0.034(1) 0.033(1) 0.032(1) -0.0020(9) 0.0048(9) -0.0072(9)
C(15) 0.0259(10) 0.027(1) 0.029(1) 0.0000(8) 0.0006(9) -0.0042(9)
C(16) 0.027(1) 0.027(1) 0.027(1) 0.0016(8) 0.0020(9) -0.0044(9)
C(17) 0.035(1) 0.027(1) 0.035(1) -0.0028(9) 0.001(1) -0.0028(10)
C(21) 0.027(1) 0.034(1) 0.036(1) -0.0018(9) -0.0010(9) 0.0019(10)
C(22) 0.044(1) 0.042(1) 0.051(2) 0.002(1) -0.006(1) -0.005(1)
C(23) 0.065(2) 0.052(2) 0.051(2) -0.012(1) -0.012(1) -0.005(1)
C(24) 0.047(2) 0.088(2) 0.050(2) -0.014(2) -0.017(1) 0.009(2)
C(25) 0.037(1) 0.095(2) 0.055(2) 0.018(1) -0.008(1) 0.010(2)
C(26) 0.039(1) 0.059(2) 0.043(1) 0.011(1) 0.000(1) -0.001(1)

loop_
_atom_type_symbol
_atom_type_description
_atom_type_scat_dispersion_real
_atom_type_scat_dispersion_imag
_atom_type_scat_source
C C 0.003 0.002
;International Tables for Crystallography 
(1992, Vol. C, Tables 4.2.6.8 and 6.1.1.1) 
;
H H 0.000 0.000
;International Tables for Crystallography 
(1992, Vol. C, Table 6.1.1.2) 
;
N N 0.006 0.003
;International Tables for Crystallography 
(1992, Vol. C, Tables 4.2.6.8 and 6.1.1.1) 
;
P P 0.102 0.094
;International Tables for Crystallography 
(1992, Vol. C, Tables 4.2.6.8 and 6.1.1.1) 
;
Fe Fe 0.346 0.844
;International Tables for Crystallography 
(1992, Vol. C, Tables 4.2.6.8 and 6.1.1.1) 
;

loop_
_geom_angle_atom_site_label_1
_geom_angle_atom_site_label_2
_geom_angle_atom_site_label_3
_geom_angle
_geom_angle_site_symmetry_1
_geom_angle_site_symmetry_2
_geom_angle_site_symmetry_3
_geom_angle_publ_flag
N(1) Fe(1) N(1) 180.0 1_555 1_555 5_656 yes
N(1) Fe(1) N(3) 89.96(7) 1_555 1_555 1_555 yes
N(1) Fe(1) N(3) 90.04(7) 1_555 1_555 5_656 yes
N(1) Fe(1) C(17) 92.68(8) 1_555 1_555 1_555 yes
N(1) Fe(1) C(17) 87.32(8) 1_555 1_555 5_656 yes
N(1) Fe(1) N(3) 90.04(7) 5_656 1_555 1_555 yes
N(1) Fe(1) N(3) 89.96(7) 5_656 1_555 5_656 yes
N(1) Fe(1) C(17) 87.32(8) 5_656 1_555 1_555 yes
N(1) Fe(1) C(17) 92.68(8) 5_656 1_555 5_656 yes
N(3) Fe(1) N(3) 180.0 1_555 1_555 5_656 yes
N(3) Fe(1) C(17) 86.92(8) 1_555 1_555 1_555 yes
N(3) Fe(1) C(17) 93.08(8) 1_555 1_555 5_656 yes
N(3) Fe(1) C(17) 93.08(8) 5_656 1_555 1_555 yes
N(3) Fe(1) C(17) 86.92(8) 5_656 1_555 5_656 yes
C(17) Fe(1) C(17) 180.0 1_555 1_555 5_656 yes
C(21) P(1) C(21) 111.56(7) 1_555 1_555 8_546 yes
C(21) P(1) C(21) 105.4(1) 1_555 1_555 2_645 yes
C(21) P(1) C(21) 111.56(7) 1_555 1_555 7_656 yes
C(21) P(1) C(21) 111.56(7) 8_546 1_555 2_645 yes
C(21) P(1) C(21) 105.4(1) 8_546 1_555 7_656 yes
C(21) P(1) C(21) 111.56(7) 2_645 1_555 7_656 yes
Fe(1) N(1) C(1) 125.7(1) 1_555 1_555 1_555 yes
Fe(1) N(1) C(8) 126.0(1) 1_555 1_555 1_555 yes
C(1) N(1) C(8) 108.0(2) 1_555 1_555 1_555 yes
C(8) N(2) C(9) 121.8(2) 1_555 1_555 1_555 yes
Fe(1) N(3) C(9) 125.8(1) 1_555 1_555 1_555 yes
Fe(1) N(3) C(16) 125.6(1) 1_555 1_555 1_555 yes
C(9) N(3) C(16) 108.0(2) 1_555 1_555 1_555 yes
C(1) N(4) C(16) 121.8(2) 5_656 1_555 1_555 yes
N(1) C(1) N(4) 128.1(2) 1_555 1_555 5_656 yes
N(1) C(1) C(2) 109.5(2) 1_555 1_555 1_555 yes
N(4) C(1) C(2) 122.4(2) 5_656 1_555 1_555 yes
C(1) C(2) C(3) 131.8(2) 1_555 1_555 1_555 yes
C(1) C(2) C(7) 106.3(2) 1_555 1_555 1_555 yes
C(3) C(2) C(7) 121.9(2) 1_555 1_555 1_555 yes
C(2) C(3) C(4) 116.7(2) 1_555 1_555 1_555 yes
C(2) C(3) H(1) 121.6(2) 1_555 1_555 1_555 no
C(4) C(3) H(1) 121.6(2) 1_555 1_555 1_555 no
C(3) C(4) C(5) 121.7(2) 1_555 1_555 1_555 yes
C(3) C(4) H(2) 119.1(2) 1_555 1_555 1_555 no
C(5) C(4) H(2) 119.1(2) 1_555 1_555 1_555 no
C(4) C(5) C(6) 121.2(2) 1_555 1_555 1_555 yes
C(4) C(5) H(3) 119.4(2) 1_555 1_555 1_555 no
C(6) C(5) H(3) 119.4(2) 1_555 1_555 1_555 no
C(5) C(6) C(7) 117.4(2) 1_555 1_555 1_555 yes
C(5) C(6) H(4) 121.3(2) 1_555 1_555 1_555 no
C(7) C(6) H(4) 121.3(2) 1_555 1_555 1_555 no
C(2) C(7) C(6) 121.0(2) 1_555 1_555 1_555 yes
C(2) C(7) C(8) 106.8(2) 1_555 1_555 1_555 yes
C(6) C(7) C(8) 132.2(2) 1_555 1_555 1_555 yes
N(1) C(8) N(2) 128.1(2) 1_555 1_555 1_555 yes
N(1) C(8) C(7) 109.4(2) 1_555 1_555 1_555 yes
N(2) C(8) C(7) 122.5(2) 1_555 1_555 1_555 yes
N(2) C(9) N(3) 128.1(2) 1_555 1_555 1_555 yes
N(2) C(9) C(10) 122.7(2) 1_555 1_555 1_555 yes
N(3) C(9) C(10) 109.2(2) 1_555 1_555 1_555 yes
C(9) C(10) C(11) 131.6(2) 1_555 1_555 1_555 yes
C(9) C(10) C(15) 107.1(2) 1_555 1_555 1_555 yes
C(11) C(10) C(15) 121.3(2) 1_555 1_555 1_555 yes
C(10) C(11) C(12) 116.9(2) 1_555 1_555 1_555 yes
C(10) C(11) H(5) 121.5(2) 1_555 1_555 1_555 no
C(12) C(11) H(5) 121.5(2) 1_555 1_555 1_555 no
C(11) C(12) C(13) 121.9(2) 1_555 1_555 1_555 yes
C(11) C(12) H(6) 119.1(2) 1_555 1_555 1_555 no
C(13) C(12) H(6) 119.1(2) 1_555 1_555 1_555 no
C(12) C(13) C(14) 121.1(2) 1_555 1_555 1_555 yes
C(12) C(13) H(7) 119.5(2) 1_555 1_555 1_555 no
C(14) C(13) H(7) 119.5(2) 1_555 1_555 1_555 no
C(13) C(14) C(15) 117.1(2) 1_555 1_555 1_555 yes
C(13) C(14) H(8) 121.5(2) 1_555 1_555 1_555 no
C(15) C(14) H(8) 121.5(2) 1_555 1_555 1_555 no
C(10) C(15) C(14) 121.8(2) 1_555 1_555 1_555 yes
C(10) C(15) C(16) 106.1(2) 1_555 1_555 1_555 yes
C(14) C(15) C(16) 132.1(2) 1_555 1_555 1_555 yes
N(3) C(16) N(4) 128.3(2) 1_555 1_555 1_555 yes
N(3) C(16) C(15) 109.6(2) 1_555 1_555 1_555 yes
N(4) C(16) C(15) 122.0(2) 1_555 1_555 1_555 yes
Fe(1) C(17) N(5) 174.9(2) 1_555 1_555 1_555 yes
P(1) C(21) C(22) 118.4(2) 1_555 1_555 1_555 yes
P(1) C(21) C(26) 121.4(2) 1_555 1_555 1_555 yes
C(22) C(21) C(26) 119.9(2) 1_555 1_555 1_555 yes
C(21) C(22) C(23) 120.3(2) 1_555 1_555 1_555 yes
C(21) C(22) H(9) 119.9(2) 1_555 1_555 1_555 no
C(23) C(22) H(9) 119.9(3) 1_555 1_555 1_555 no
C(22) C(23) C(24) 119.7(3) 1_555 1_555 1_555 yes
C(22) C(23) H(10) 120.1(3) 1_555 1_555 1_555 no
C(24) C(23) H(10) 120.1(3) 1_555 1_555 1_555 no
C(23) C(24) C(25) 120.4(2) 1_555 1_555 1_555 yes
C(23) C(24) H(11) 119.8(3) 1_555 1_555 1_555 no
C(25) C(24) H(11) 119.8(3) 1_555 1_555 1_555 no
C(24) C(25) C(26) 120.9(2) 1_555 1_555 1_555 yes
C(24) C(25) H(12) 119.6(3) 1_555 1_555 1_555 no
C(26) C(25) H(12) 119.6(3) 1_555 1_555 1_555 no
C(21) C(26) C(25) 118.8(2) 1_555 1_555 1_555 yes
C(21) C(26) H(13) 120.6(2) 1_555 1_555 1_555 no
C(25) C(26) H(13) 120.6(2) 1_555 1_555 1_555 no

loop_
_geom_bond_atom_site_label_1
_geom_bond_atom_site_label_2
_geom_bond_distance
_geom_bond_site_symmetry_1
_geom_bond_site_symmetry_2
_geom_bond_publ_flag
Fe(1) N(1) 1.942(2) 1_555 1_555 yes
Fe(1) N(1) 1.942(2) 1_555 5_656 yes
Fe(1) N(3) 1.941(2) 1_555 1_555 yes
Fe(1) N(3) 1.941(2) 1_555 5_656 yes
Fe(1) C(17) 1.981(2) 1_555 1_555 yes
Fe(1) C(17) 1.981(2) 1_555 5_656 yes
P(1) C(21) 1.792(2) 1_555 1_555 yes
P(1) C(21) 1.792(2) 1_555 8_546 yes
P(1) C(21) 1.792(2) 1_555 2_645 yes
P(1) C(21) 1.792(2) 1_555 7_656 yes
N(1) C(1) 1.372(2) 1_555 1_555 yes
N(1) C(8) 1.374(2) 1_555 1_555 yes
N(2) C(8) 1.323(2) 1_555 1_555 yes
N(2) C(9) 1.325(3) 1_555 1_555 yes
N(3) C(9) 1.376(2) 1_555 1_555 yes
N(3) C(16) 1.370(2) 1_555 1_555 yes
N(4) C(1) 1.323(2) 1_555 5_656 yes
N(4) C(16) 1.322(2) 1_555 1_555 yes
N(5) C(17) 1.142(3) 1_555 1_555 yes
C(1) C(2) 1.462(3) 1_555 1_555 yes
C(2) C(3) 1.385(3) 1_555 1_555 yes
C(2) C(7) 1.391(3) 1_555 1_555 yes
C(3) C(4) 1.388(3) 1_555 1_555 yes
C(3) H(1) 0.950 1_555 1_555 no
C(4) C(5) 1.390(3) 1_555 1_555 yes
C(4) H(2) 0.950 1_555 1_555 no
C(5) C(6) 1.388(3) 1_555 1_555 yes
C(5) H(3) 0.950 1_555 1_555 no
C(6) C(7) 1.386(3) 1_555 1_555 yes
C(6) H(4) 0.950 1_555 1_555 no
C(7) C(8) 1.455(3) 1_555 1_555 yes
C(9) C(10) 1.456(3) 1_555 1_555 yes
C(10) C(11) 1.390(3) 1_555 1_555 yes
C(10) C(15) 1.388(3) 1_555 1_555 yes
C(11) C(12) 1.386(3) 1_555 1_555 yes
C(11) H(5) 0.950 1_555 1_555 no
C(12) C(13) 1.388(3) 1_555 1_555 yes
C(12) H(6) 0.950 1_555 1_555 no
C(13) C(14) 1.391(3) 1_555 1_555 yes
C(13) H(7) 0.950 1_555 1_555 no
C(14) C(15) 1.385(3) 1_555 1_555 yes
C(14) H(8) 0.950 1_555 1_555 no
C(15) C(16) 1.464(3) 1_555 1_555 yes
C(21) C(22) 1.389(3) 1_555 1_555 yes
C(21) C(26) 1.388(3) 1_555 1_555 yes
C(22) C(23) 1.379(3) 1_555 1_555 yes
C(22) H(9) 0.950 1_555 1_555 no
C(23) C(24) 1.373(4) 1_555 1_555 yes
C(23) H(10) 0.950 1_555 1_555 no
C(24) C(25) 1.370(4) 1_555 1_555 yes
C(24) H(11) 0.950 1_555 1_555 no
C(25) C(26) 1.389(4) 1_555 1_555 yes
C(25) H(12) 0.950 1_555 1_555 no
C(26) H(13) 0.950 1_555 1_555 no

loop_
_geom_contact_atom_site_label_1
_geom_contact_atom_site_label_2
_geom_contact_distance
_geom_contact_site_symmetry_1
_geom_contact_site_symmetry_2
_geom_contact_publ_flag
N(3) C(3) 3.527(3) 1_555 1_554 ?
N(4) N(4) 3.214(3) 1_555 5_655 ?
N(4) C(1) 3.410(3) 1_555 1_554 ?
N(4) C(16) 3.486(3) 1_555 5_655 ?
N(4) C(23) 3.523(3) 1_555 7_655 ?
N(5) C(26) 3.440(3) 1_555 1_555 ?
C(1) C(16) 3.407(3) 1_555 1_556 ?
C(1) C(15) 3.595(3) 1_555 1_556 ?
C(2) C(15) 3.328(3) 1_555 1_556 ?
C(2) C(16) 3.471(3) 1_555 1_556 ?
C(3) C(9) 3.413(3) 1_555 1_556 ?
C(3) C(10) 3.530(3) 1_555 1_556 ?
C(4) C(10) 3.563(3) 1_555 1_556 ?
C(4) C(9) 3.591(3) 1_555 1_556 ?
C(5) C(11) 3.550(3) 1_555 1_556 ?
C(7) C(14) 3.497(3) 1_555 1_556 ?
C(7) C(15) 3.514(3) 1_555 1_556 ?
C(8) C(14) 3.470(3) 1_555 1_556 ?
